data_4300866
loop_
_publ_author_name
'Gabriele Schatte'
'Tristram Chivers'
'Heikki M. Tuononen'
'Reijo Suontamo'
'Risto Laitinen'
'Jussi Valkonen'

_publ_contact_author_address
; Department of Chemistry
University of Calgary
Calgary Alberta T2N 1N4
Canada
;
_publ_contact_author_email chivers@ucalgary.ca
_publ_contact_author_fax '001 403 289 9488'
_publ_contact_author_name 'Dr Tristram Chivers'
_publ_contact_author_phone '001 403 220 5741'
_publ_section_title
;
Experimental and Theoretical Investigations of Tellurium(IV) Diimides and
Imidotelluroxanes: X-ray Structures of B(C6F5)3 Adducts of
OTe(\m-NtBu)2TeNtBu, [OTe(\m-NtBu)2Te(\m-O)]2 and tBuNH2
;
_journal_name_full 'Inorganic Chemistry'
_journal_page_first 443
_journal_page_last 451
_journal_paper_doi 10.1021/ic048565+
_journal_volume 44
_journal_year 2005
_chemical_formula_moiety 'C30 H27 B F15 N3 O Te2'
_chemical_formula_sum 'C30 H27 B F15 N3 O Te2'
_chemical_formula_weight 996.56
_space_group_IT_number 14
_symmetry_cell_setting monoclinic
_symmetry_space_group_name_Hall '-P 2yn'
_symmetry_space_group_name_H-M 'P 1 21/n 1'
_cell_angle_alpha 90.00
_cell_angle_beta 112.4910(8)
_cell_angle_gamma 90.00
_cell_formula_units_Z 4
_cell_length_a 16.5310(2)
_cell_length_b 13.0060(2)
_cell_length_c 18.0770(2)
_cell_measurement_temperature 173(2)
_cell_volume 3590.98(8)
_diffrn_ambient_temperature 173(2)
_exptl_crystal_density_diffrn 1.843
_cod_original_sg_symbol_H-M 'P 21/n'
_cod_database_code 4300866

loop_
_symmetry_equiv_pos_as_xyz
'x, y, z'
'-x+1/2, y+1/2, -z+1/2'
'-x, -y, -z'
'x-1/2, -y-1/2, z-1/2'

loop_
_atom_site_label
_atom_site_type_symbol
_atom_site_fract_x
_atom_site_fract_y
_atom_site_fract_z
_atom_site_U_iso_or_equiv
_atom_site_adp_type
_atom_site_occupancy
_atom_site_symmetry_multiplicity
_atom_site_calc_flag
_atom_site_refinement_flags
_atom_site_disorder_assembly
_atom_site_disorder_group
Te1 Te 0.374021(11) 0.312724(15) 0.178533(10) 0.01951(6) Uani 1 1 d . . .
Te2 Te 0.428559(13) 0.433397(16) 0.052355(11) 0.02672(7) Uani 1 1 d . . .
O1 O 0.40646(12) 0.17456(15) 0.18186(11) 0.0247(4) Uani 1 1 d . . .
N1 N 0.47899(15) 0.37266(19) 0.16912(13) 0.0245(5) Uani 1 1 d . . .
N2 N 0.33067(15) 0.33557(19) 0.06152(13) 0.0243(5) Uani 1 1 d . . .
N3 N 0.48137(19) 0.3717(2) -0.01090(16) 0.0381(7) Uani 1 1 d . A .
C10 C 0.54997(19) 0.4238(2) 0.23737(18) 0.0315(7) Uani 1 1 d . . .
C11 C 0.5175(2) 0.5225(3) 0.26183(19) 0.0406(8) Uani 1 1 d . . .
H11A H 0.4695 0.5066 0.2792 0.049 Uiso 1 1 calc R . .
H11B H 0.4964 0.5696 0.2161 0.049 Uiso 1 1 calc R . .
H11C H 0.5655 0.5550 0.3059 0.049 Uiso 1 1 calc R . .
C12 C 0.5802(2) 0.3479(3) 0.3070(2) 0.0522(10) Uani 1 1 d . . .
H12A H 0.6013 0.2849 0.2906 0.063 Uiso 1 1 calc R . .
H12B H 0.5310 0.3313 0.3226 0.063 Uiso 1 1 calc R . .
H12C H 0.6276 0.3787 0.3526 0.063 Uiso 1 1 calc R . .
C13 C 0.6242(2) 0.4487(4) 0.2099(3) 0.0627(12) Uani 1 1 d . . .
H13A H 0.6452 0.3852 0.1943 0.075 Uiso 1 1 calc R . .
H13B H 0.6723 0.4815 0.2539 0.075 Uiso 1 1 calc R . .
H13C H 0.6028 0.4956 0.1641 0.075 Uiso 1 1 calc R . .
C20 C 0.23554(19) 0.3554(2) 0.01241(17) 0.0284(7) Uani 1 1 d . . .
C21 C 0.1840(2) 0.2626(3) 0.0202(2) 0.0461(9) Uani 1 1 d . . .
H21A H 0.2052 0.2011 0.0020 0.055 Uiso 1 1 calc R . .
H21B H 0.1218 0.2727 -0.0127 0.055 Uiso 1 1 calc R . .
H21C H 0.1916 0.2540 0.0763 0.055 Uiso 1 1 calc R . .
C22 C 0.2040(2) 0.4517(3) 0.0395(2) 0.0523(10) Uani 1 1 d . . .
H22A H 0.2106 0.4439 0.0955 0.063 Uiso 1 1 calc R . .
H22B H 0.1422 0.4632 0.0059 0.063 Uiso 1 1 calc R . .
H22C H 0.2388 0.5105 0.0348 0.063 Uiso 1 1 calc R . .
C23 C 0.2258(2) 0.3664(3) -0.07469(19) 0.0512(10) Uani 1 1 d . . .
H23A H 0.2463 0.3034 -0.0917 0.061 Uiso 1 1 calc R . .
H23B H 0.2607 0.4249 -0.0796 0.061 Uiso 1 1 calc R . .
H23C H 0.1641 0.3779 -0.1086 0.061 Uiso 1 1 calc R . .
C30 C 0.5045(3) 0.2619(3) -0.0177(2) 0.0496(10) Uani 1 1 d . . .
C31 C 0.5515(4) 0.2601(4) -0.0718(4) 0.111(2) Uani 1 1 d . A .
H31A H 0.5683 0.1893 -0.0777 0.133 Uiso 1 1 calc R . .
H31B H 0.6041 0.3029 -0.0496 0.133 Uiso 1 1 calc R . .
H31C H 0.5135 0.2871 -0.1242 0.133 Uiso 1 1 calc R . .
C32A C 0.4130(5) 0.2041(6) -0.0750(6) 0.075(3) Uani 0.659(12) 1 d P A 1
H32A H 0.3877 0.2400 -0.1264 0.090 Uiso 0.659(12) 1 calc PR A 1
H32B H 0.3712 0.2054 -0.0484 0.090 Uiso 0.659(12) 1 calc PR A 1
H32C H 0.4256 0.1327 -0.0840 0.090 Uiso 0.659(12) 1 calc PR A 1
C33A C 0.5366(6) 0.2030(5) 0.0569(4) 0.054(2) Uani 0.659(12) 1 d P A 1
H33A H 0.4970 0.2127 0.0851 0.065 Uiso 0.659(12) 1 calc PR A 1
H33B H 0.5954 0.2270 0.0908 0.065 Uiso 0.659(12) 1 calc PR A 1
H33C H 0.5391 0.1299 0.0448 0.065 Uiso 0.659(12) 1 calc PR A 1
C32B C 0.4567(12) 0.1879(10) -0.0033(13) 0.084(9) Uani 0.341(12) 1 d P A 2
H32D H 0.4346 0.2117 0.0368 0.101 Uiso 0.341(12) 1 calc PR A 2
H32E H 0.4931 0.1267 0.0167 0.101 Uiso 0.341(12) 1 calc PR A 2
H32F H 0.4073 0.1708 -0.0530 0.101 Uiso 0.341(12) 1 calc PR A 2
C33B C 0.6076(13) 0.2543(15) 0.0560(10) 0.112(10) Uani 0.341(12) 1 d P A 2
H33D H 0.6448 0.3079 0.0475 0.135 Uiso 0.341(12) 1 calc PR A 2
H33E H 0.6328 0.1866 0.0540 0.135 Uiso 0.341(12) 1 calc PR A 2
H33F H 0.6041 0.2640 0.1084 0.135 Uiso 0.341(12) 1 calc PR A 2
C41 C 0.45751(17) -0.0013(2) 0.24837(15) 0.0222(6) Uani 1 1 d . . .
C42 C 0.44377(19) -0.0939(2) 0.28024(17) 0.0258(7) Uani 1 1 d . . .
C43 C 0.5013(2) -0.1755(2) 0.30205(17) 0.0302(7) Uani 1 1 d . . .
C44 C 0.5802(2) -0.1651(3) 0.2935(2) 0.0386(8) Uani 1 1 d . . .
C45 C 0.5983(2) -0.0760(3) 0.2638(2) 0.0386(8) Uani 1 1 d . . .
C46 C 0.53795(19) 0.0039(2) 0.24163(17) 0.0299(7) Uani 1 1 d . . .
F42 F 0.36890(11) -0.10608(13) 0.29384(10) 0.0327(4) Uani 1 1 d . . .
F43 F 0.48220(13) -0.26262(14) 0.33196(11) 0.0445(5) Uani 1 1 d . . .
F44 F 0.63853(13) -0.24330(17) 0.31437(13) 0.0587(6) Uani 1 1 d . . .
F45 F 0.67584(13) -0.06462(18) 0.25633(15) 0.0644(7) Uani 1 1 d . . .
F46 F 0.56337(12) 0.08999(15) 0.21461(12) 0.0461(5) Uani 1 1 d . . .
C51 C 0.29303(18) 0.0302(2) 0.15395(16) 0.0218(6) Uani 1 1 d . . .
C52 C 0.21756(19) -0.0048(2) 0.16169(16) 0.0254(6) Uani 1 1 d . . .
C53 C 0.14658(19) -0.0454(2) 0.09985(19) 0.0319(7) Uani 1 1 d . . .
C54 C 0.1488(2) -0.0548(3) 0.02474(18) 0.0361(8) Uani 1 1 d . . .
C55 C 0.2230(2) -0.0264(3) 0.01431(17) 0.0339(8) Uani 1 1 d . . .
C56 C 0.29368(19) 0.0136(2) 0.07773(16) 0.0272(7) Uani 1 1 d . . .
F52 F 0.20920(10) -0.00295(13) 0.23361(9) 0.0311(4) Uani 1 1 d . . .
F53 F 0.07554(12) -0.07905(16) 0.11241(12) 0.0473(5) Uani 1 1 d . . .
F54 F 0.07940(13) -0.09377(17) -0.03623(11) 0.0531(6) Uani 1 1 d . . .
F55 F 0.22853(14) -0.03792(17) -0.05789(10) 0.0498(5) Uani 1 1 d . . .
F56 F 0.36491(12) 0.03676(15) 0.06280(10) 0.0372(4) Uani 1 1 d . . .
C61 C 0.36323(17) 0.1310(2) 0.30154(16) 0.0221(6) Uani 1 1 d . . .
C62 C 0.42329(18) 0.1227(2) 0.37979(17) 0.0260(7) Uani 1 1 d . . .
C63 C 0.4071(2) 0.1556(2) 0.44578(17) 0.0315(7) Uani 1 1 d . . .
C64 C 0.3282(2) 0.1989(2) 0.43589(18) 0.0313(7) Uani 1 1 d . . .
C65 C 0.2675(2) 0.2137(2) 0.35959(18) 0.0291(7) Uani 1 1 d . . .
C66 C 0.28661(18) 0.1811(2) 0.29516(16) 0.0226(6) Uani 1 1 d . . .
F62 F 0.50319(11) 0.08126(15) 0.39622(10) 0.0388(5) Uani 1 1 d . . .
F63 F 0.46822(13) 0.14179(17) 0.52003(10) 0.0484(5) Uani 1 1 d . . .
F64 F 0.31015(14) 0.22561(16) 0.49941(11) 0.0471(5) Uani 1 1 d . . .
F65 F 0.18986(12) 0.25769(15) 0.34834(11) 0.0418(5) Uani 1 1 d . . .
F66 F 0.22489(10) 0.20046(13) 0.22146(9) 0.0304(4) Uani 1 1 d . . .
B1 B 0.3797(2) 0.0863(3) 0.22231(19) 0.0208(7) Uani 1 1 d . . .

loop_
_atom_site_aniso_label
_atom_site_aniso_U_11
_atom_site_aniso_U_22
_atom_site_aniso_U_33
_atom_site_aniso_U_23
_atom_site_aniso_U_13
_atom_site_aniso_U_12
Te1 0.02124(10) 0.01937(11) 0.02065(10) 0.00084(8) 0.01103(7) -0.00049(7)
Te2 0.03429(12) 0.02423(12) 0.02894(11) 0.00528(9) 0.02024(9) 0.00202(8)
O1 0.0285(11) 0.0209(11) 0.0298(10) 0.0044(9) 0.0167(9) -0.0007(9)
N1 0.0266(13) 0.0256(14) 0.0235(12) -0.0011(11) 0.0119(10) -0.0049(11)
N2 0.0248(13) 0.0261(14) 0.0229(12) 0.0037(11) 0.0102(10) 0.0009(11)
N3 0.0550(18) 0.0318(17) 0.0427(16) 0.0072(14) 0.0357(14) 0.0032(14)
C10 0.0243(16) 0.0339(19) 0.0303(16) -0.0017(15) 0.0038(13) -0.0080(14)
C11 0.053(2) 0.0285(19) 0.0349(18) -0.0053(16) 0.0102(16) -0.0046(16)
C12 0.051(2) 0.042(2) 0.039(2) 0.0024(18) -0.0102(17) -0.0015(19)
C13 0.033(2) 0.087(3) 0.072(3) -0.024(3) 0.024(2) -0.025(2)
C20 0.0258(16) 0.0253(17) 0.0262(15) 0.0002(14) 0.0013(12) 0.0023(13)
C21 0.0325(19) 0.042(2) 0.049(2) 0.0103(18) -0.0006(16) -0.0046(17)
C22 0.0327(19) 0.043(2) 0.061(2) -0.019(2) -0.0038(17) 0.0132(17)
C23 0.048(2) 0.064(3) 0.0285(18) 0.0094(18) 0.0003(16) 0.001(2)
C30 0.085(3) 0.033(2) 0.056(2) 0.0096(19) 0.055(2) 0.015(2)
C31 0.209(7) 0.049(3) 0.159(5) 0.015(3) 0.164(5) 0.027(4)
C32A 0.095(6) 0.044(4) 0.073(6) -0.022(4) 0.017(5) 0.009(4)
C33A 0.083(7) 0.028(3) 0.060(4) 0.000(3) 0.036(4) 0.015(4)
C32B 0.115(18) 0.031(7) 0.17(3) -0.010(10) 0.12(2) -0.005(9)
C33B 0.103(16) 0.073(13) 0.109(14) -0.025(11) -0.016(11) 0.068(12)
C41 0.0214(14) 0.0229(16) 0.0209(13) -0.0011(13) 0.0065(11) 0.0008(12)
C42 0.0262(16) 0.0259(17) 0.0240(15) -0.0023(13) 0.0080(12) -0.0002(13)
C43 0.0354(18) 0.0221(17) 0.0280(16) -0.0002(14) 0.0064(13) 0.0042(14)
C44 0.0343(19) 0.032(2) 0.0397(19) -0.0027(16) 0.0037(15) 0.0170(15)
C45 0.0242(17) 0.048(2) 0.0436(19) -0.0032(17) 0.0129(15) 0.0061(15)
C46 0.0269(16) 0.0305(19) 0.0341(16) 0.0016(15) 0.0136(13) 0.0009(14)
F42 0.0375(10) 0.0257(10) 0.0395(10) 0.0075(8) 0.0198(8) 0.0006(8)
F43 0.0589(13) 0.0225(11) 0.0469(11) 0.0093(9) 0.0145(9) 0.0071(9)
F44 0.0479(13) 0.0461(14) 0.0725(15) 0.0023(11) 0.0122(11) 0.0282(11)
F45 0.0300(11) 0.0703(17) 0.1001(18) 0.0067(14) 0.0331(12) 0.0142(11)
F46 0.0316(11) 0.0449(13) 0.0699(14) 0.0134(11) 0.0284(10) 0.0006(9)
C51 0.0236(15) 0.0164(15) 0.0240(14) 0.0002(12) 0.0074(12) 0.0035(12)
C52 0.0271(16) 0.0235(17) 0.0272(15) -0.0013(13) 0.0121(12) 0.0015(13)
C53 0.0233(16) 0.0291(18) 0.0413(18) -0.0009(15) 0.0100(14) -0.0003(14)
C54 0.0337(18) 0.0294(19) 0.0312(17) -0.0050(15) -0.0033(14) -0.0009(15)
C55 0.050(2) 0.0268(18) 0.0187(14) 0.0006(14) 0.0065(14) 0.0035(15)
C56 0.0323(17) 0.0245(17) 0.0271(15) 0.0014(13) 0.0139(13) 0.0025(13)
F52 0.0303(9) 0.0345(11) 0.0330(9) -0.0013(8) 0.0170(7) -0.0086(8)
F53 0.0284(10) 0.0542(14) 0.0572(12) -0.0113(10) 0.0141(9) -0.0137(9)
F54 0.0412(12) 0.0554(14) 0.0419(11) -0.0138(10) -0.0072(9) -0.0025(10)
F55 0.0705(14) 0.0544(14) 0.0227(9) -0.0069(10) 0.0159(9) 0.0010(11)
F56 0.0454(11) 0.0405(12) 0.0354(9) -0.0070(9) 0.0262(9) -0.0046(9)
C61 0.0228(15) 0.0190(16) 0.0262(14) -0.0008(13) 0.0111(12) -0.0043(12)
C62 0.0243(16) 0.0238(17) 0.0287(15) -0.0013(13) 0.0086(12) -0.0034(13)
C63 0.0424(19) 0.0275(18) 0.0225(15) -0.0033(14) 0.0101(13) -0.0086(15)
C64 0.049(2) 0.0245(17) 0.0315(16) -0.0024(14) 0.0272(15) -0.0054(15)
C65 0.0379(18) 0.0224(17) 0.0368(17) 0.0017(14) 0.0253(15) 0.0036(14)
C66 0.0283(16) 0.0188(15) 0.0230(14) 0.0034(12) 0.0123(12) 0.0002(12)
F62 0.0279(10) 0.0497(13) 0.0303(9) -0.0077(9) 0.0014(8) 0.0061(9)
F63 0.0572(13) 0.0568(14) 0.0226(9) -0.0044(9) 0.0057(9) -0.0001(11)
F64 0.0767(14) 0.0436(13) 0.0361(10) -0.0055(9) 0.0384(10) -0.0029(11)
F65 0.0461(11) 0.0425(12) 0.0518(11) 0.0029(10) 0.0354(9) 0.0105(10)
F66 0.0273(9) 0.0334(10) 0.0312(9) 0.0052(8) 0.0120(7) 0.0082(8)
B1 0.0197(16) 0.0211(18) 0.0234(16) 0.0032(14) 0.0102(13) -0.0005(13)

loop_
_geom_bond_atom_site_label_1
_geom_bond_atom_site_label_2
_geom_bond_distance
_geom_bond_site_symmetry_2
_geom_bond_publ_flag
Te1 O1 1.8696(19) . ?
Te1 N1 1.968(2) . ?
Te1 N2 1.979(2) . ?
Te1 Te2 3.1705(2) . ?
Te2 N3 1.865(2) . ?
Te2 N1 2.104(2) . ?
Te2 N2 2.114(2) . ?
O1 B1 1.515(4) . ?
N1 C10 1.494(4) . ?
N2 C20 1.503(4) . ?
N3 C30 1.496(4) . ?
C10 C11 1.522(4) . ?
C10 C13 1.524(5) . ?
C10 C12 1.526(5) . ?
C11 H11A 0.9800 . ?
C11 H11B 0.9800 . ?
C11 H11C 0.9800 . ?
C12 H12A 0.9800 . ?
C12 H12B 0.9800 . ?
C12 H12C 0.9800 . ?
C13 H13A 0.9800 . ?
C13 H13B 0.9800 . ?
C13 H13C 0.9800 . ?
C20 C22 1.509(4) . ?
C20 C21 1.514(5) . ?
C20 C23 1.527(4) . ?
C21 H21A 0.9800 . ?
C21 H21B 0.9800 . ?
C21 H21C 0.9800 . ?
C22 H22A 0.9800 . ?
C22 H22B 0.9800 . ?
C22 H22C 0.9800 . ?
C23 H23A 0.9800 . ?
C23 H23B 0.9800 . ?
C23 H23C 0.9800 . ?
C30 C32B 1.333(12) . ?
C30 C31 1.462(5) . ?
C30 C33A 1.463(7) . ?
C30 C32A 1.652(8) . ?
C30 C33B 1.718(16) . ?
C31 H31A 0.9800 . ?
C31 H31B 0.9800 . ?
C31 H31C 0.9800 . ?
C32A H32A 0.9800 . ?
C32A H32B 0.9800 . ?
C32A H32C 0.9800 . ?
C33A H33A 0.9800 . ?
C33A H33B 0.9800 . ?
C33A H33C 0.9800 . ?
C32B H32D 0.9800 . ?
C32B H32E 0.9800 . ?
C32B H32F 0.9800 . ?
C33B H33D 0.9800 . ?
C33B H33E 0.9800 . ?
C33B H33F 0.9800 . ?
C41 C46 1.383(4) . ?
C41 C42 1.391(4) . ?
C41 B1 1.646(4) . ?
C42 F42 1.360(3) . ?
C42 C43 1.378(4) . ?
C43 F43 1.344(4) . ?
C43 C44 1.377(5) . ?
C44 F44 1.353(4) . ?
C44 C45 1.358(5) . ?
C45 F45 1.347(4) . ?
C45 C46 1.390(4) . ?
C46 F46 1.351(3) . ?
C51 C52 1.384(4) . ?
C51 C56 1.399(4) . ?
C51 B1 1.661(4) . ?
C52 F52 1.359(3) . ?
C52 C53 1.379(4) . ?
C53 F53 1.351(3) . ?
C53 C54 1.378(4) . ?
C54 F54 1.350(3) . ?
C54 C55 1.361(5) . ?
C55 F55 1.351(3) . ?
C55 C56 1.388(4) . ?
C56 F56 1.339(3) . ?
C61 C62 1.387(4) . ?
C61 C66 1.390(4) . ?
C61 B1 1.662(4) . ?
C62 F62 1.350(3) . ?
C62 C63 1.386(4) . ?
C63 F63 1.348(3) . ?
C63 C64 1.368(4) . ?
C64 F64 1.338(3) . ?
C64 C65 1.374(4) . ?
C65 F65 1.347(3) . ?
C65 C66 1.385(4) . ?
C66 F66 1.356(3) . ?
